data_9017738
loop_
_publ_author_name
'Vymazalova, A.'
'Subbotin, V. V.'
'Laufek, F.'
'Savchenko, Y. E.'
'Stanley, C. J.'
'Gabov, D. A.'
'Plasil, J.'

_publ_section_title
;
 Panskyite, Pd9Ag2Pb2S4, a new platinum group mineral from the Southern Kievey
 ore occurrence of the Fedorova-Pana layered intrusion, Kola Peninsula, Russia
;
_journal_name_full 'Mineralogical Magazine'
_journal_page_first 161
_journal_page_last 171
_journal_volume 85
_journal_year 2021
_chemical_compound_source 'Fedorova-Pana layered intrusion, Kola Peninsula, Russia'
_chemical_formula_sum 'Ag2 Pb1.914 Pd9 S4'
_chemical_name_mineral Panskyite
_space_group_IT_number 139
_space_group_name_Hall '-I 4 2'
_space_group_name_H-M_alt 'I 4/m m m'
_symmetry_space_group_name_H-M 'I 4/m m m'
_cell_angle_alpha 90
_cell_angle_beta 90
_cell_angle_gamma 90
_cell_length_a 7.973
_cell_length_b 7.973
_cell_length_c 9.139
_cell_formula_units_Z 2
_cell_volume 580.955
_database_code_amcsd 0020960
_exptl_crystal_density_diffrn 9.709
_cod_data_source_file inputs/fixed/downloads/18/18645.cif
_cod_data_source_block 18645
_cod_original_formula_sum 'Pd9 Ag2 Pb1.914 S4'
_cod_database_code 9017738

loop_
_space_group_symop_operation_xyz
x,y,z
1/2+x,1/2+y,1/2+z
-y,-x,z
1/2-y,1/2-x,1/2+z
y,x,-z
1/2+y,1/2+x,1/2-z
y,-x,-z
1/2+y,1/2-x,1/2-z
-y,x,z
1/2-y,1/2+x,1/2+z
x,-y,z
1/2+x,1/2-y,1/2+z
-x,y,-z
1/2-x,1/2+y,1/2-z
x,y,-z
1/2+x,1/2+y,1/2-z
-x,-y,z
1/2-x,1/2-y,1/2+z
y,x,z
1/2+y,1/2+x,1/2+z
-y,-x,-z
1/2-y,1/2-x,1/2-z
-y,x,-z
1/2-y,1/2+x,1/2-z
y,-x,z
1/2+y,1/2-x,1/2+z
-x,y,z
1/2-x,1/2+y,1/2+z
x,-y,-z
1/2+x,1/2-y,1/2-z
-x,-y,-z
1/2-x,1/2-y,1/2-z

loop_
_atom_site_aniso_label
_atom_site_aniso_U_11
_atom_site_aniso_U_22
_atom_site_aniso_U_33
_atom_site_aniso_U_12
_atom_site_aniso_U_13
_atom_site_aniso_U_23
Pd1 0.00650 0.00650 0.00680 0.00000 0.00000 0.00000
Pd2 0.01140 0.00800 0.00820 0.00000 0.00000 0.00000
Pd3 0.01250 0.01250 0.00700 0.00080 -0.00090 -0.00090
Ag 0.01190 0.01190 0.01090 0.00000 0.00000 0.00000
Pb 0.00990 0.00990 0.00990 0.00000 0.00000 0.00000
S 0.00780 0.00780 0.00800 -0.00270 0.00000 0.00000

loop_
_atom_site_label
_atom_site_fract_x
_atom_site_fract_y
_atom_site_fract_z
_atom_site_occupancy
_atom_site_U_iso_or_equiv
Pd1 0.00000 0.00000 0.00000 1.00000 0.00660
Pd2 -0.20057 -0.50000 0.00000 1.00000 0.00920
Pd3 -0.25000 -0.25000 0.25000 1.00000 0.01070
Ag -0.50000 -0.50000 0.18080 1.00000 0.01160
Pb 0.00000 -0.50000 0.25000 0.95700 0.00990
S -0.20800 -0.20800 0.00000 1.00000 0.00790

loop_
_cod_related_entry_id
_cod_related_entry_database
_cod_related_entry_code
1 AMCSD 0020960
